data_2229493
loop_
_publ_author_name
'Ezzine Yahmed, Safa'
'Zid, Mohamed Faouzi'
'Driss, Ahmed'

_publ_section_title
;
 Vanadium(V) oxide arsenate(V), VOAsO~4~
;
_journal_coeditor_code RU2001
_journal_issue 3
_journal_name_full 'Acta Crystallographica Section E'
_journal_page_first i21
_journal_paper_doi 10.1107/S1600536811004053
_journal_volume 67
_journal_year 2011
_chemical_formula_iupac 'V O As O4'
_chemical_formula_moiety 'As1 O5 V1'
_chemical_formula_structural 'V O As O4'
_chemical_formula_sum 'As O5 V'
_chemical_formula_weight 205.86
_chemical_name_systematic
;
Vanadium(V) oxide arsenate(V)
;
_space_group_IT_number 14
_symmetry_cell_setting monoclinic
_symmetry_space_group_name_Hall '-P 2yn'
_symmetry_space_group_name_H-M 'P 1 21/n 1'
_atom_sites_solution_primary direct
_atom_sites_solution_secondary difmap
_audit_creation_method SHELXL-97
_cell_angle_alpha 90.00
_cell_angle_beta 90.190(10)
_cell_angle_gamma 90.00
_cell_formula_units_Z 4
_cell_length_a 6.3338(7)
_cell_length_b 8.2826(8)
_cell_length_c 6.3599(7)
_cell_measurement_reflns_used 25
_cell_measurement_temperature 298(2)
_cell_measurement_theta_max 15
_cell_measurement_theta_min 10
_cell_volume 333.64(6)
_computing_cell_refinement 'CAD-4 EXPRESS (Duisenberg, 1992; Mac\'i\<cek & Yordanov, 1992)'
_computing_data_collection 'CAD-4 EXPRESS (Duisenberg, 1992; Mac\'i\<cek & Yordanov, 1992)'
_computing_data_reduction 'XCAD4 (Harms & Wocadlo, 1995)'
_computing_molecular_graphics 'DIAMOND (Brandenburg, 1998)'
_computing_publication_material 'WinGX (Farrugia, 1999)'
_computing_structure_refinement 'SHELXL97 (Sheldrick, 2008)'
_computing_structure_solution 'SHELXS97 (Sheldrick, 2008)'
_diffrn_ambient_temperature 298(2)
_diffrn_measured_fraction_theta_full 1.000
_diffrn_measured_fraction_theta_max 1.000
_diffrn_measurement_device_type 'Enraf--Nonius CAD-4'
_diffrn_measurement_method \w/2\q
_diffrn_radiation_monochromator graphite
_diffrn_radiation_source 'fine-focus sealed tube'
_diffrn_radiation_type MoK\a
_diffrn_radiation_wavelength 0.71073
_diffrn_reflns_av_R_equivalents 0.0218
_diffrn_reflns_av_sigmaI/netI 0.0231
_diffrn_reflns_limit_h_max 8
_diffrn_reflns_limit_h_min -8
_diffrn_reflns_limit_k_max 10
_diffrn_reflns_limit_k_min -1
_diffrn_reflns_limit_l_max 8
_diffrn_reflns_limit_l_min -8
_diffrn_reflns_number 1646
_diffrn_reflns_theta_full 26.98
_diffrn_reflns_theta_max 26.98
_diffrn_reflns_theta_min 4.04
_diffrn_standards_decay_% 1.2
_diffrn_standards_interval_time 120
_diffrn_standards_number 2
_exptl_absorpt_coefficient_mu 12.686
_exptl_absorpt_correction_T_max 0.2760
_exptl_absorpt_correction_T_min 0.2010
_exptl_absorpt_correction_type psi-scan
_exptl_absorpt_process_details '(North <i>et al.</i>, 1968)'
_exptl_crystal_colour orange
_exptl_crystal_density_diffrn 4.098
_exptl_crystal_density_method 'not measured'
_exptl_crystal_description prism
_exptl_crystal_F_000 384
_exptl_crystal_size_max 0.21
_exptl_crystal_size_mid 0.11
_exptl_crystal_size_min 0.10
_refine_diff_density_max 0.627
_refine_diff_density_min -0.720
_refine_ls_extinction_coef 0.0051(10)
_refine_ls_extinction_expression Fc^*^=kFc[1+0.001xFc^2^\l^3^/sin(2\q)]^-1/4^
_refine_ls_extinction_method 'SHELXL97 (Sheldrick, 2008)'
_refine_ls_goodness_of_fit_ref 1.160
_refine_ls_matrix_type full
_refine_ls_number_parameters 65
_refine_ls_number_reflns 724
_refine_ls_number_restraints 0
_refine_ls_restrained_S_all 1.160
_refine_ls_R_factor_all 0.0201
_refine_ls_R_factor_gt 0.0183
_refine_ls_shift/su_max 0.000
_refine_ls_shift/su_mean 0.000
_refine_ls_structure_factor_coef Fsqd
_refine_ls_weighting_details 'calc w=1/[\s^2^(Fo^2^)+(0.0302P)^2^+0.2701P] where P=(Fo^2^+2Fc^2^)/3'
_refine_ls_weighting_scheme calc
_refine_ls_wR_factor_gt 0.0567
_refine_ls_wR_factor_ref 0.0574
_reflns_number_gt 672
_reflns_number_total 724
_reflns_threshold_expression I>2\s(I)
_cod_data_source_file ru2001.cif
_cod_data_source_block I
_cod_original_sg_symbol_H-M 'P 21/n'
_cod_original_formula_sum 'As1 O5 V1'
_cod_database_code 2229493
_cod_database_fobs_code 2229493

loop_
_symmetry_equiv_pos_as_xyz
'x, y, z'
'-x+1/2, y+1/2, -z+1/2'
'-x, -y, -z'
'x-1/2, -y-1/2, z-1/2'

loop_
_atom_site_type_symbol
_atom_site_label
_atom_site_fract_x
_atom_site_fract_y
_atom_site_fract_z
_atom_site_U_iso_or_equiv
_atom_site_adp_type
_atom_site_calc_flag
_atom_site_refinement_flags
_atom_site_occupancy
_atom_site_disorder_assembly
_atom_site_disorder_group
V V 0.03529(6) 0.17105(6) 0.15935(6) 0.00436(16) Uani d . 1 . .
As As 0.03636(4) 0.24811(3) 0.65771(4) 0.00357(14) Uani d . 1 . .
O O1 0.0152(3) -0.1177(2) 0.1408(3) 0.0055(4) Uani d . 1 . .
O O2 0.0313(3) 0.3600(3) 0.1395(3) 0.0113(5) Uani d . 1 . .
O O3 0.2446(3) 0.3664(2) 0.7158(3) 0.0073(4) Uani d . 1 . .
O O4 0.3279(3) 0.1316(2) 0.1083(3) 0.0076(4) Uani d . 1 . .
O O5 0.0968(3) 0.1379(2) 0.4438(3) 0.0071(4) Uani d . 1 . .

loop_
_atom_site_aniso_label
_atom_site_aniso_U_11
_atom_site_aniso_U_22
_atom_site_aniso_U_33
_atom_site_aniso_U_12
_atom_site_aniso_U_13
_atom_site_aniso_U_23
V 0.0029(2) 0.0063(3) 0.0039(3) -0.00016(15) -0.00034(17) -0.00090(15)
As 0.00167(19) 0.0062(2) 0.0028(2) -0.00011(8) -0.00033(12) 0.00060(8)
O1 0.0066(9) 0.0064(9) 0.0035(8) -0.0010(7) -0.0004(6) 0.0009(6)
O2 0.0127(11) 0.0088(11) 0.0125(10) -0.0003(7) -0.0011(8) 0.0000(7)
O3 0.0028(8) 0.0095(10) 0.0095(8) -0.0022(7) -0.0001(7) -0.0010(7)
O4 0.0023(8) 0.0109(10) 0.0094(8) -0.0019(7) -0.0004(6) -0.0030(7)
O5 0.0074(9) 0.0110(9) 0.0030(8) 0.0004(7) -0.0017(7) -0.0006(7)

loop_
_atom_type_symbol
_atom_type_description
_atom_type_scat_dispersion_real
_atom_type_scat_dispersion_imag
_atom_type_scat_source
O O 0.0106 0.0060 'International Tables Vol C Tables 4.2.6.8 and 6.1.1.4'
As As 0.0499 2.0058 'International Tables Vol C Tables 4.2.6.8 and 6.1.1.4'
V V 0.3005 0.5294 'International Tables Vol C Tables 4.2.6.8 and 6.1.1.4'

loop_
_geom_angle_atom_site_label_1
_geom_angle_atom_site_label_2
_geom_angle_atom_site_label_3
_geom_angle_site_symmetry_1
_geom_angle_site_symmetry_3
_geom_angle
_geom_angle_publ_flag
O2 V O5 . . 103.14(9) n
O2 V O3 . 4_565 99.33(9) n
O5 V O3 . 4_565 89.55(8) n
O2 V O4 . . 99.93(9) n
O5 V O4 . . 86.58(8) n
O3 V O4 4_565 . 160.74(9) n
O2 V O1 . 3 98.17(9) n
O5 V O1 . 3 158.54(9) n
O3 V O1 4_565 3 89.55(8) n
O4 V O1 . 3 87.24(7) n
O2 V O1 . . 171.60(8) n
O5 V O1 . . 84.95(7) n
O3 V O1 4_565 . 78.20(7) n
O4 V O1 . . 82.66(7) n
O1 V O1 3 . 73.88(8) n
O3 As O4 . 4_566 108.07(10) n
O3 As O5 . . 108.23(9) n
O4 As O5 4_566 . 110.52(9) n
O3 As O1 . 3_556 110.81(9) n
O4 As O1 4_566 3_556 111.25(9) n
O5 As O1 . 3_556 107.93(9) n

loop_
_geom_bond_atom_site_label_1
_geom_bond_atom_site_label_2
_geom_bond_site_symmetry_2
_geom_bond_distance
_geom_bond_publ_flag
V O2 . 1.570(3) n
V O5 . 1.869(2) n
V O3 4_565 1.903(2) n
V O4 . 1.911(2) n
V O1 3 1.985(2) n
V O1 . 2.398(2) n
As O3 . 1.683(2) n
As O4 4_566 1.683(2) n
As O5 . 1.683(2) n
As O1 3_556 1.708(2) n
